data_4506610
loop_
_publ_author_name
'Landenberger, Kira B.'
'Matzger, Adam J.'

_publ_section_title
;
 Cocrystals of 1,3,5,7-Tetranitro-1,3,5,7-tetrazacyclooctane (HMX)
;
_journal_issue 7
_journal_name_full 'Crystal Growth &amp; Design'
_journal_page_first 3603
_journal_paper_doi 10.1021/cg3004245
_journal_volume 12
_journal_year 2012
_chemical_formula_moiety 'C4 H8 N8 O8, C6 H8 N2'
_chemical_formula_sum 'C10 H16 N10 O8'
_chemical_formula_weight 404.33
_chemical_name_common 'HMX - 1,2-phenylenediamine'
_chemical_name_systematic
; 
 1,3,5,7-tetranitro-1,3,5,7-tetraza-cyclooctane - 1,2-phenylenediamine
;
_space_group_IT_number 62
_symmetry_cell_setting orthorhombic
_symmetry_Int_Tables_number 62
_symmetry_space_group_name_Hall '-P 2ac 2n'
_symmetry_space_group_name_H-M 'P n m a'
_atom_sites_solution_hydrogens geom
_atom_sites_solution_primary direct
_atom_sites_solution_secondary difmap
_audit_creation_method SHELXL-97
_cell_angle_alpha 90.00
_cell_angle_beta 90.00
_cell_angle_gamma 90.00
_cell_formula_units_Z 4
_cell_length_a 11.4153(8)
_cell_length_b 18.4825(18)
_cell_length_c 7.7116(6)
_cell_measurement_reflns_used 2380
_cell_measurement_temperature 95(2)
_cell_measurement_theta_max 66.48
_cell_measurement_theta_min 6.93
_cell_volume 1627.0(2)
_computing_cell_refinement 'CrystalClear-SM Expert 2.0 r4'
_computing_data_collection 'CrystalClear-SM Expert 2.0 r4 (Rigaku, 2009)'
_computing_data_reduction 'CrystalClear-SM Expert 2.0 r4'
_computing_molecular_graphics 'CrystalStructure 4.0 (Rigaku, 2009)'
_computing_publication_material 'CrystalStructure 4.0 (Rigaku, 2009)'
_computing_structure_refinement 'SHELXL-97 (Sheldrick, 2008)'
_computing_structure_solution 'SIR92 (Altomare, et al., 1994)'
_diffrn_ambient_temperature 95(2)
_diffrn_measured_fraction_theta_full 0.997
_diffrn_measured_fraction_theta_max 0.997
_diffrn_measurement_device_type 'Rigaku R-AXIS RAPID imaging plate'
_diffrn_measurement_method \w
_diffrn_radiation_monochromator graphite
_diffrn_radiation_source 'fine-focus sealed tube'
_diffrn_radiation_type CuK\a
_diffrn_radiation_wavelength 1.54187
_diffrn_reflns_av_R_equivalents 0.0387
_diffrn_reflns_av_sigmaI/netI 0.0590
_diffrn_reflns_limit_h_max 7
_diffrn_reflns_limit_h_min -13
_diffrn_reflns_limit_k_max 20
_diffrn_reflns_limit_k_min -21
_diffrn_reflns_limit_l_max 9
_diffrn_reflns_limit_l_min -5
_diffrn_reflns_number 5280
_diffrn_reflns_theta_full 66.57
_diffrn_reflns_theta_max 66.57
_diffrn_reflns_theta_min 6.93
_diffrn_standards_number 0
_exptl_absorpt_coefficient_mu 1.247
_exptl_absorpt_correction_T_max 0.9036
_exptl_absorpt_correction_T_min 0.8409
_exptl_absorpt_correction_type multi-scan
_exptl_absorpt_process_details
;
    Higashi, T. (1995). Program for Absorption Correction.
    Rigaku Corporation, Tokyo, Japan.
;
_exptl_crystal_colour colorless
_exptl_crystal_density_diffrn 1.651
_exptl_crystal_density_method 'not measured'
_exptl_crystal_description prism
_exptl_crystal_F_000 840
_exptl_crystal_size_max 0.14
_exptl_crystal_size_mid 0.09
_exptl_crystal_size_min 0.08
_refine_diff_density_max 0.593
_refine_diff_density_min -0.733
_refine_diff_density_rms 0.119
_refine_ls_extinction_method none
_refine_ls_goodness_of_fit_ref 1.130
_refine_ls_hydrogen_treatment mixed
_refine_ls_matrix_type full
_refine_ls_number_parameters 158
_refine_ls_number_reflns 1478
_refine_ls_number_restraints 5
_refine_ls_restrained_S_all 1.128
_refine_ls_R_factor_all 0.1204
_refine_ls_R_factor_gt 0.0636
_refine_ls_shift/su_max 0.000
_refine_ls_shift/su_mean 0.000
_refine_ls_structure_factor_coef Fsqd
_refine_ls_weighting_details 'calc w=1/[\s^2^(Fo^2^)+(0.0912P)^2^+4.4421P] where P=(Fo^2^+2Fc^2^)/3'
_refine_ls_weighting_scheme calc
_refine_ls_wR_factor_gt 0.1500
_refine_ls_wR_factor_ref 0.2330
_reflns_number_gt 805
_reflns_number_total 1478
_reflns_threshold_expression >2sigma(I)
_cod_duplicate_entry 4506298
_cod_data_source_file cg3004245_si_002.cif
_cod_data_source_block HMX_1,2-PD
_cod_database_code 4506610

loop_
_symmetry_equiv_pos_as_xyz
'x, y, z'
'-x+1/2, y+1/2, z+1/2'
'x, -y+1/2, z'
'-x+1/2, -y, z+1/2'
'-x, -y, -z'
'x-1/2, -y-1/2, -z-1/2'
'-x, y-1/2, -z'
'x-1/2, y, -z-1/2'

loop_
_atom_site_label
_atom_site_type_symbol
_atom_site_fract_x
_atom_site_fract_y
_atom_site_fract_z
_atom_site_U_iso_or_equiv
_atom_site_adp_type
_atom_site_occupancy
_atom_site_symmetry_multiplicity
_atom_site_calc_flag
_atom_site_refinement_flags
_atom_site_disorder_assembly
_atom_site_disorder_group
O1 O 0.7209(3) 0.19100(19) -0.3228(4) 0.0347(9) Uani 1 1 d . . .
O2 O 0.7254(3) 0.3586(2) 0.0473(5) 0.0385(10) Uani 1 1 d . . .
O3 O 0.8111(3) 0.3570(2) 0.3021(4) 0.0412(11) Uani 1 1 d . . .
O4 O 0.9936(3) 0.3090(2) 0.5191(5) 0.0433(11) Uani 1 1 d . . .
N1 N 0.7598(5) 0.2500 -0.2755(7) 0.0273(13) Uani 1 2 d S . .
N2 N 0.8541(5) 0.2500 -0.1632(7) 0.0235(13) Uani 1 2 d S . .
N3 N 0.8115(4) 0.3504(2) 0.1440(6) 0.0325(11) Uani 1 1 d . . .
N4 N 0.9137(3) 0.3309(2) 0.0649(5) 0.0275(10) Uani 1 1 d . . .
N5 N 0.9987(5) 0.2500 0.4457(7) 0.0358(16) Uani 1 2 d S . .
N6 N 1.0109(5) 0.2500 0.2673(7) 0.0287(14) Uani 1 2 d S . .
N7 N 1.1407(9) 0.5012(5) 0.2681(13) 0.036(2) Uani 0.50 1 d PD A -1
H7A H 1.118(12) 0.497(7) 0.376(6) 0.07(4) Uiso 0.50 1 d PD B -1
H7B H 1.201(9) 0.474(7) 0.24(2) 0.10(6) Uiso 0.50 1 d PD C -1
N8 N 0.9110(8) 0.5456(4) 0.3072(12) 0.030(2) Uani 0.50 1 d PD A -1
H8A H 0.853(6) 0.576(4) 0.294(14) 0.05(3) Uiso 0.50 1 d PD D -1
H8B H 0.970(8) 0.563(6) 0.366(18) 0.10(6) Uiso 0.50 1 d PD E -1
C1 C 0.9104(4) 0.3181(3) -0.1200(6) 0.0256(11) Uani 1 1 d . . .
H1A H 0.9914 0.3179 -0.1658 0.031 Uiso 1 1 calc R . .
H1B H 0.8675 0.3582 -0.1769 0.031 Uiso 1 1 calc R . .
C2 C 1.0151(4) 0.3182(3) 0.1744(6) 0.0268(11) Uani 1 1 d . . .
H2A H 1.0865 0.3192 0.1015 0.032 Uiso 1 1 calc R . .
H2B H 1.0214 0.3582 0.2595 0.032 Uiso 1 1 calc R . .
C3 C 1.0723(6) 0.4982(3) 0.1439(9) 0.0482(17) Uani 1 1 d . . .
H3A H 1.1215 0.4972 0.2432 0.058 Uiso 0.50 1 calc PR A 2
C4 C 0.8838(6) 0.5257(3) 0.0168(9) 0.0483(17) Uani 1 1 d . . .
H4A H 0.8057 0.5429 0.0271 0.058 Uiso 1 1 calc R A .
C5 C 0.9573(5) 0.5236(3) 0.1594(9) 0.0451(16) Uani 1 1 d . A .
H5A H 0.9294 0.5395 0.2690 0.054 Uiso 0.50 1 calc PR F 2

loop_
_atom_site_aniso_label
_atom_site_aniso_U_11
_atom_site_aniso_U_22
_atom_site_aniso_U_33
_atom_site_aniso_U_23
_atom_site_aniso_U_13
_atom_site_aniso_U_12
O1 0.032(2) 0.040(2) 0.032(2) -0.0072(16) -0.0039(16) -0.0094(17)
O2 0.030(2) 0.049(2) 0.036(2) -0.0020(17) 0.0042(17) 0.0100(18)
O3 0.039(2) 0.061(3) 0.0227(19) -0.0137(17) 0.0079(17) 0.0035(19)
O4 0.051(2) 0.053(2) 0.0259(19) -0.0108(17) 0.0038(18) -0.019(2)
N1 0.023(3) 0.037(3) 0.022(3) 0.000 0.003(2) 0.000
N2 0.019(3) 0.023(3) 0.029(3) 0.000 -0.007(2) 0.000
N3 0.024(2) 0.036(3) 0.037(3) -0.005(2) 0.0034(19) -0.0031(19)
N4 0.026(2) 0.034(2) 0.023(2) -0.0083(18) 0.0038(17) 0.0009(18)
N5 0.019(3) 0.070(5) 0.018(3) 0.000 0.001(2) 0.000
N6 0.031(3) 0.040(3) 0.014(3) 0.000 0.001(2) 0.000
N7 0.043(6) 0.034(5) 0.032(5) 0.007(4) -0.005(5) -0.004(5)
N8 0.028(5) 0.024(4) 0.039(5) 0.001(4) 0.008(4) 0.012(4)
C1 0.023(3) 0.035(3) 0.019(2) 0.002(2) 0.004(2) -0.006(2)
C2 0.030(3) 0.026(3) 0.025(3) 0.000(2) -0.004(2) -0.005(2)
C3 0.064(4) 0.018(3) 0.062(4) 0.008(3) 0.012(4) -0.005(3)
C4 0.046(4) 0.025(3) 0.074(5) 0.000(3) 0.025(3) -0.001(3)
C5 0.044(4) 0.019(3) 0.072(4) -0.006(3) 0.021(3) -0.002(3)

loop_
_atom_type_symbol
_atom_type_description
_atom_type_scat_dispersion_real
_atom_type_scat_dispersion_imag
_atom_type_scat_source
C C 0.0181 0.0091 'International Tables Vol C Tables 4.2.6.8 and 6.1.1.4'
N N 0.0311 0.0180 'International Tables Vol C Tables 4.2.6.8 and 6.1.1.4'
O O 0.0492 0.0322 'International Tables Vol C Tables 4.2.6.8 and 6.1.1.4'
H H 0.0000 0.0000 'International Tables Vol C Tables 4.2.6.8 and 6.1.1.4'

loop_
_geom_angle_atom_site_label_1
_geom_angle_atom_site_label_2
_geom_angle_atom_site_label_3
_geom_angle
_geom_angle_site_symmetry_1
_geom_angle_site_symmetry_3
O1 N1 O1 124.4(6) . 3
O1 N1 N2 117.8(3) . .
O1 N1 N2 117.8(3) 3 .
N1 N2 C1 119.2(3) . .
N1 N2 C1 119.2(3) . 3
C1 N2 C1 120.3(5) . 3
O3 N3 O2 125.6(4) . .
O3 N3 N4 118.3(4) . .
O2 N3 N4 116.1(4) . .
N3 N4 C1 117.5(4) . .
N3 N4 C2 117.7(4) . .
C1 N4 C2 124.6(4) . .
O4 N5 O4 124.9(6) . 3
O4 N5 N6 117.6(3) . .
O4 N5 N6 117.6(3) 3 .
N5 N6 C2 119.6(3) . 3
N5 N6 C2 119.6(3) . .
C2 N6 C2 120.7(5) 3 .
C3 N7 H7A 123(9) . .
C3 N7 H7B 106(10) . .
H7A N7 H7B 114(10) . .
C5 N8 H8A 113(7) . .
C5 N8 H8B 105(10) . .
H8A N8 H8B 113(5) . .
N4 C1 N2 112.3(4) . .
N4 C1 H1A 109.1 . .
N2 C1 H1A 109.1 . .
N4 C1 H1B 109.1 . .
N2 C1 H1B 109.1 . .
H1A C1 H1B 107.9 . .
N6 C2 N4 113.6(4) . .
N6 C2 H2A 108.8 . .
N4 C2 H2A 108.8 . .
N6 C2 H2B 108.8 . .
N4 C2 H2B 108.8 . .
H2A C2 H2B 107.7 . .
N7 C3 C5 120.8(8) . .
N7 C3 C4 118.1(8) . 5_765
C5 C3 C4 121.0(6) . 5_765
N7 C3 H3A 4.7 . .
C5 C3 H3A 119.5 . .
C4 C3 H3A 119.5 5_765 .
C5 C4 C3 118.3(6) . 5_765
C5 C4 H4A 120.8 . .
C3 C4 H4A 120.8 5_765 .
N8 C5 C4 115.7(7) . .
N8 C5 C3 123.5(8) . .
C4 C5 C3 120.7(6) . .
N8 C5 H5A 4.0 . .
C4 C5 H5A 119.6 . .
C3 C5 H5A 119.6 . .

loop_
_geom_bond_atom_site_label_1
_geom_bond_atom_site_label_2
_geom_bond_distance
_geom_bond_site_symmetry_2
O1 N1 1.233(4) .
O2 N3 1.243(5) .
O3 N3 1.225(5) .
O4 N5 1.230(4) .
N1 O1 1.233(4) 3
N1 N2 1.382(7) .
N2 C1 1.452(5) .
N2 C1 1.452(5) 3
N3 N4 1.366(5) .
N4 C1 1.446(6) .
N4 C2 1.452(6) .
N5 O4 1.230(4) 3
N5 N6 1.383(8) .
N6 C2 1.451(5) 3
N6 C2 1.451(5) .
N7 C3 1.237(11) .
N7 H7A 0.88(2) .
N7 H7B 0.88(2) .
N8 C5 1.321(10) .
N8 H8A 0.88(2) .
N8 H8B 0.88(2) .
C1 H1A 0.9900 .
C1 H1B 0.9900 .
C2 H2A 0.9900 .
C2 H2B 0.9900 .
C3 C5 1.399(9) .
C3 C4 1.408(8) 5_765
C3 H3A 0.9500 .
C4 C5 1.384(9) .
C4 C3 1.408(8) 5_765
C4 H4A 0.9500 .
C5 H5A 0.9500 .

loop_
_geom_hbond_atom_site_label_D
_geom_hbond_atom_site_label_H
_geom_hbond_atom_site_label_A
_geom_hbond_distance_DH
_geom_hbond_distance_HA
_geom_hbond_distance_DA
_geom_hbond_angle_DHA
_geom_hbond_site_symmetry_A
N7 H7B N8 0.88(2) 2.77(14) 3.245(14) 115(11) 8_656
N7 H7B O3 0.88(2) 2.52(6) 3.343(11) 157(13) 8_656
N8 H8A O2 0.88(2) 2.46(10) 2.998(9) 120(8) 4_665
N8 H8A N7 0.88(2) 2.83(10) 3.245(14) 110(8) 8_556
N8 H8B O4 0.88(2) 2.55(9) 3.195(10) 131(9) 5_766

loop_
_geom_torsion_atom_site_label_1
_geom_torsion_atom_site_label_2
_geom_torsion_atom_site_label_3
_geom_torsion_atom_site_label_4
_geom_torsion
_geom_torsion_site_symmetry_1
_geom_torsion_site_symmetry_4
O1 N1 N2 C1 173.2(5) . .
O1 N1 N2 C1 -6.2(8) 3 .
O1 N1 N2 C1 6.2(8) . 3
O1 N1 N2 C1 -173.2(5) 3 3
O3 N3 N4 C1 175.5(4) . .
O2 N3 N4 C1 -3.2(6) . .
O3 N3 N4 C2 0.9(6) . .
O2 N3 N4 C2 -177.8(4) . .
O4 N5 N6 C2 -178.9(5) . 3
O4 N5 N6 C2 1.0(8) 3 3
O4 N5 N6 C2 -1.0(8) . .
O4 N5 N6 C2 178.9(5) 3 .
N3 N4 C1 N2 -74.3(5) . .
C2 N4 C1 N2 99.8(5) . .
N1 N2 C1 N4 124.2(5) . .
C1 N2 C1 N4 -69.0(7) 3 .
N5 N6 C2 N4 -112.2(6) . .
C2 N6 C2 N4 65.7(7) 3 .
N3 N4 C2 N6 75.3(5) . .
C1 N4 C2 N6 -98.8(5) . .
C3 C4 C5 N8 -178.9(6) 5_765 .
C3 C4 C5 C3 0.0(9) 5_765 .
N7 C3 C5 N8 -6.4(10) . .
C4 C3 C5 N8 178.9(6) 5_765 .
N7 C3 C5 C4 174.7(7) . .
C4 C3 C5 C4 0.0(9) 5_765 .
